data_9007419
loop_
_publ_author_name
'Holl, C. M.'
'Smyth, J. R.'
'Manghnani, M. H.'
'Amulele, G. M.'
'Sekar, M.'
'Frost, D. J.'
'Prakapenka, V. B.'
'Shen, G.'

_publ_section_title
;
 Crystal structure and compression of an iron-bearing Phase A to 33 GPa
;
_journal_name_full 'Physics and Chemistry of Minerals'
_journal_page_first 192
_journal_page_last 199
_journal_paper_doi 10.1007/s00269-006-0073-2
_journal_volume 33
_journal_year 2006
_chemical_formula_sum 'Fe0.117 Mg6.217 O14 Si2'
_chemical_name_mineral Topaz
_space_group_IT_number 173
_symmetry_space_group_name_Hall 'P 6c'
_symmetry_space_group_name_H-M 'P 63'
_cell_angle_alpha 90
_cell_angle_beta 90
_cell_angle_gamma 120
_cell_length_a 7.8678
_cell_length_b 7.8678
_cell_length_c 9.5771
_cell_formula_units_Z 2
_cell_volume 513.418
_database_code_amcsd 0009025
_exptl_crystal_density_diffrn 2.832
_cod_original_formula_sum 'Mg6.217 Fe.117 Si2 O14'
_cod_database_code 9007419

loop_
_space_group_symop_operation_xyz
x,y,z
x-y,x,1/2+z
-y,x-y,z
-x,-y,1/2+z
-x+y,-x,z
y,-x+y,1/2+z

loop_
_atom_site_aniso_label
_atom_site_aniso_U_11
_atom_site_aniso_U_22
_atom_site_aniso_U_33
_atom_site_aniso_U_12
_atom_site_aniso_U_13
_atom_site_aniso_U_23
Mg1 0.00280 0.00400 0.00670 0.00170 -0.00240 -0.00050
Fe1 0.00280 0.00400 0.00670 0.00170 -0.00240 -0.00050
Mg2 0.00260 0.00240 0.00480 0.00070 -0.00030 -0.00100
Fe2 0.00260 0.00240 0.00480 0.00070 -0.00030 -0.00100
Mg3 0.01290 0.01290 0.01390 0.00650 0.00000 0.00000
Fe3 0.01290 0.01290 0.01390 0.00650 0.00000 0.00000
Si1 0.00170 0.00180 0.00440 0.00090 0.00000 0.00000
Si2 0.00420 0.00420 0.00400 0.00210 0.00000 0.00000
O1 0.00460 0.00270 0.00740 0.00240 0.00140 0.00030
O2 0.00390 0.00380 0.00910 0.00160 -0.00130 0.00000
O3 0.00570 0.00770 0.00560 0.00340 0.00440 -0.00180
O4 0.00630 0.00460 0.00560 0.00190 -0.00170 0.00120
O5 0.00240 0.00240 0.00600 0.00120 0.00000 0.00000
O6 0.00480 0.00480 0.00760 0.00240 0.00000 0.00000

loop_
_atom_site_label
_atom_site_fract_x
_atom_site_fract_y
_atom_site_fract_z
_atom_site_occupancy
_atom_site_U_iso_or_equiv
Mg1 0.37273 0.45537 0.38430 0.98100 0.00450
Fe1 0.37273 0.45537 0.38430 0.01900 0.00450
Mg2 0.22477 0.24370 0.11200 0.98300 0.00350
Fe2 0.22477 0.24370 0.11200 0.01700 0.00350
Mg3 0.33333 0.66667 0.10200 0.32500 0.01320
Fe3 0.33333 0.66667 0.10200 0.00900 0.01320
Si1 0.66667 0.33333 0.17300 1.00000 0.00260
Si2 0.00000 0.00000 0.40070 1.00000 0.00410
O1 0.20130 0.02760 -0.02300 1.00000 0.00470
O2 0.47610 0.09880 0.48420 1.00000 0.00570
O3 0.45410 0.29360 0.23280 1.00000 0.00630
O4 0.17030 0.43640 0.23940 1.00000 0.00590
O5 0.66667 0.33333 0.00000 1.00000 0.00360
O6 0.00000 0.00000 0.23290 1.00000 0.00570

loop_
_cod_related_entry_id
_cod_related_entry_database
_cod_related_entry_code
1 AMCSD 0009025
